data_4060159
_journal_name_full Organometallics
_journal_paper_doi 10.1021/om0493199
_journal_year 2005
_chemical_formula_moiety 'C14 H28 Al2 O4'
_chemical_formula_sum 'C14 H28 Al2 O4'
_chemical_formula_weight 314.32
_chemical_name_common '(1) [Al(CH3)2(OTHF)]2'
_space_group_IT_number 15
_symmetry_cell_setting monoclinic
_symmetry_space_group_name_Hall '-C 2yc'
_symmetry_space_group_name_H-M 'C 1 2/c 1'
_atom_sites_solution_hydrogens geom
_atom_sites_solution_primary direct
_atom_sites_solution_secondary difmap
_cell_angle_alpha 90.00
_cell_angle_beta 123.231(4)
_cell_angle_gamma 90.00
_cell_formula_units_Z 4
_cell_length_a 16.242(4)
_cell_length_b 9.887(2)
_cell_length_c 13.764(3)
_cell_measurement_temperature 273(2)
_cell_volume 1848.7(7)
_diffrn_ambient_temperature 273(2)
_diffrn_detector_area_resol_mean ?
_diffrn_measurement_device_type 'CCD area detector'
_diffrn_measurement_method 'phi and omega scans'
_diffrn_radiation_monochromator graphite
_diffrn_radiation_source 'fine-focus sealed tube'
_diffrn_radiation_type MoK\a
_diffrn_radiation_wavelength 0.71073
_diffrn_reflns_av_R_equivalents 0.0245
_diffrn_reflns_av_sigmaI/netI 0.0376
_diffrn_reflns_limit_h_max 18
_diffrn_reflns_limit_h_min -12
_diffrn_reflns_limit_k_max 11
_diffrn_reflns_limit_k_min -11
_diffrn_reflns_limit_l_max 7
_diffrn_reflns_limit_l_min -15
_diffrn_reflns_number 4036
_diffrn_reflns_theta_max 23.35
_diffrn_reflns_theta_min 2.55
_diffrn_standards_decay_% ?
_diffrn_standards_interval_count ?
_diffrn_standards_interval_time ?
_diffrn_standards_number ?
_exptl_absorpt_coefficient_mu 0.166
_exptl_absorpt_correction_T_max ?
_exptl_absorpt_correction_T_min ?
_exptl_absorpt_correction_type none
_exptl_absorpt_process_details ?
_exptl_crystal_colour colorless
_exptl_crystal_density_diffrn 1.129
_exptl_crystal_density_meas 0
_exptl_crystal_density_method 'not measured'
_exptl_crystal_F_000 680
_exptl_crystal_size_max 0.20
_exptl_crystal_size_mid 0.07
_exptl_crystal_size_min 0.02
_refine_ls_extinction_coef ?
_refine_ls_extinction_method none
_refine_ls_goodness_of_fit_ref 1.080
_refine_ls_hydrogen_treatment mixed
_refine_ls_matrix_type full
_refine_ls_number_parameters 93
_refine_ls_number_reflns 1340
_refine_ls_number_restraints 0
_refine_ls_restrained_S_all 1.080
_refine_ls_R_factor_all 0.1168
_refine_ls_R_factor_gt 0.0874
_refine_ls_shift/su_max 0.010
_refine_ls_shift/su_mean 0.002
_refine_ls_structure_factor_coef Fsqd
_refine_ls_weighting_details 'calc w=1/[\s^2^(Fo^2^)+(0.1304P)^2^+3.5676P] where P=(Fo^2^+2Fc^2^)/3'
_refine_ls_weighting_scheme calc
_refine_ls_wR_factor_gt 0.2472
_refine_ls_wR_factor_ref 0.2760
_reflns_number_gt 866
_reflns_number_total 1340
_reflns_threshold_expression >2sigma(I)
_cod_depositor_comments
;
The following automatic conversions were performed:
'_symmetry_cell_setting' value 'Monoclinic' changed to 'monoclinic'
according to '/home/saulius/struct/CIF-dictionaries/cif_core.dic'
dictionary named 'cif_core.dic' version 2.4.1 from 2010-06-29.

Automatic conversion script
Id: cif_fix_enum 1527 2010-12-29 10:47:43Z saulius 
;
_cod_original_sg_symbol_H-M 'C 2/c'
_cod_database_code 4060159

loop_
_symmetry_equiv_pos_as_xyz
'x, y, z'
'-x, y, -z+1/2'
'x+1/2, y+1/2, z'
'-x+1/2, y+1/2, -z+1/2'
'-x, -y, -z'
'x, -y, z-1/2'
'-x+1/2, -y+1/2, -z'
'x+1/2, -y+1/2, z-1/2'

loop_
_atom_site_label
_atom_site_type_symbol
_atom_site_fract_x
_atom_site_fract_y
_atom_site_fract_z
_atom_site_U_iso_or_equiv
_atom_site_adp_type
_atom_site_occupancy
_atom_site_symmetry_multiplicity
_atom_site_calc_flag
_atom_site_refinement_flags
_atom_site_disorder_assembly
_atom_site_disorder_group
Al1 Al 0.40357(10) 0.73871(16) 0.23669(13) 0.0665(8) Uani 1 1 d . . .
O1 O 0.4109(3) 0.7374(5) 0.3993(4) 0.120(2) Uani 1 1 d . . .
O2 O 0.4641(2) 0.7360(4) 0.1512(3) 0.0777(13) Uani 1 1 d . . .
C1 C 0.3456(5) 0.7433(6) 0.4352(6) 0.098(2) Uani 1 1 d . . .
H1A H 0.3057 0.6621 0.4122 0.117 Uiso 1 1 calc R . .
H1B H 0.3025 0.8211 0.4013 0.117 Uiso 1 1 calc R . .
C2 C 0.4066(8) 0.7548(8) 0.5605(8) 0.155(4) Uani 1 1 d . . .
H2A H 0.3927 0.8395 0.5844 0.186 Uiso 1 1 calc R . .
H2B H 0.3918 0.6814 0.5954 0.186 Uiso 1 1 calc R . .
C3 C 0.5095(6) 0.7499(6) 0.6001(6) 0.095(2) Uani 1 1 d . . .
H3A H 0.5444 0.8284 0.6472 0.114 Uiso 1 1 calc R . .
H3B H 0.5406 0.6688 0.6455 0.114 Uiso 1 1 calc R . .
C5 C 0.3284(4) 0.5731(6) 0.1866(5) 0.094(2) Uani 1 1 d . . .
H5A H 0.3716 0.4978 0.2252 0.140 Uiso 1 1 calc R . .
H5B H 0.2966 0.5634 0.1041 0.140 Uiso 1 1 calc R . .
H5C H 0.2796 0.5759 0.2054 0.140 Uiso 1 1 calc R . .
C6 C 0.3380(4) 0.9147(6) 0.1927(5) 0.094(2) Uani 1 1 d . . .
H6A H 0.3859 0.9849 0.2331 0.142 Uiso 1 1 calc R . .
H6B H 0.2902 0.9182 0.2130 0.142 Uiso 1 1 calc R . .
H6C H 0.3058 0.9273 0.1105 0.142 Uiso 1 1 calc R . .
C7 C 0.4271(4) 0.7432(6) 0.0329(5) 0.093(2) Uani 1 1 d . . .
H7A H 0.3857 0.6646 -0.0046 0.111 Uiso 1 1 calc R . .
H7B H 0.3853 0.8225 0.0014 0.111 Uiso 1 1 calc R . .
C4 C 0.5085(6) 0.7489(11) 0.4954(7) 0.205(7) Uani 1 1 d . . .

loop_
_atom_site_aniso_label
_atom_site_aniso_U_11
_atom_site_aniso_U_22
_atom_site_aniso_U_33
_atom_site_aniso_U_23
_atom_site_aniso_U_13
_atom_site_aniso_U_12
Al1 0.0378(10) 0.1098(15) 0.0509(11) -0.0002(8) 0.0237(8) 0.0001(7)
O1 0.062(3) 0.254(7) 0.058(3) -0.005(3) 0.042(2) -0.006(3)
O2 0.041(2) 0.147(4) 0.047(2) 0.0028(19) 0.0250(17) 0.0014(17)
C1 0.090(5) 0.137(6) 0.099(5) -0.002(4) 0.073(5) 0.005(3)
C2 0.150(9) 0.243(12) 0.115(7) -0.022(6) 0.101(7) 0.000(6)
C3 0.115(6) 0.121(5) 0.062(4) -0.004(3) 0.057(4) 0.004(4)
C5 0.080(4) 0.116(5) 0.079(4) 0.012(3) 0.040(4) -0.001(3)
C6 0.086(4) 0.115(5) 0.082(4) -0.019(3) 0.045(4) -0.006(3)
C7 0.057(3) 0.165(7) 0.042(3) 0.002(3) 0.019(3) 0.002(3)
C4 0.078(5) 0.49(2) 0.058(4) -0.035(7) 0.047(4) -0.022(7)
